data_7223244
loop_
_publ_author_name
'Xiao, Bin'
'Schlenz, Hartmut'
'Bosbach, Dirk'
'Suleimanov, Evgeny V.'
'Alekseev, Evgeny V.'

_publ_section_title
;
 The structural effects of alkaline- and rare-earth element incorporation
 into thorium molybdates
;
_journal_issue 1
_journal_name_full CrystEngComm
_journal_page_first 113
_journal_paper_doi 10.1039/C5CE02040A
_journal_volume 18
_journal_year 2016
_chemical_formula_sum 'Mo18 Nd4 O72 Th6'
_chemical_formula_weight 4848.12
_chemical_name_systematic
;
 ?
;
_space_group_IT_number 176
_symmetry_cell_setting hexagonal
_symmetry_space_group_name_Hall '-P 6c'
_symmetry_space_group_name_H-M 'P 63/m'
_atom_sites_solution_primary direct
_atom_sites_solution_secondary difmap
_audit_creation_method SHELXL-97
_audit_update_record
;
2015-10-16 deposited with the CCDC.
2015-11-12 downloaded from the CCDC.
;
_cell_angle_alpha 90.00
_cell_angle_beta 90.00
_cell_angle_gamma 120.00
_cell_formula_units_Z 1
_cell_length_a 17.556(3)
_cell_length_b 17.556(3)
_cell_length_c 6.2713(10)
_cell_measurement_reflns_used 2817
_cell_measurement_temperature 293(2)
_cell_measurement_theta_max 34.7471
_cell_measurement_theta_min 3.2471
_cell_volume 1673.9(5)
_computing_cell_refinement
;
'Wed Jul 17 08:54:07 2013'
;
_computing_data_collection
;
'Wed Jul 17 08:54:07 2013'
;
_computing_data_reduction
;
'Wed Jul 17 08:54:07 2013'
;
_computing_structure_refinement 'SHELXL-97 (Sheldrick, 1997)'
_computing_structure_solution 'SHELXS-97 (Sheldrick, 1990)'
_diffrn_ambient_temperature 293(2)
_diffrn_detector_area_resol_mean 15.9834
_diffrn_measured_fraction_theta_full 0.994
_diffrn_measured_fraction_theta_max 0.994
_diffrn_measurement_device_type 'SuperNova, Dual, Cu at zero, Eos'
_diffrn_measurement_method '\w scans'
_diffrn_radiation_monochromator graphite
_diffrn_radiation_source 'fine-focus sealed tube'
_diffrn_radiation_type MoK\a
_diffrn_radiation_wavelength 0.71073
_diffrn_reflns_av_R_equivalents 0.1405
_diffrn_reflns_av_sigmaI/netI 0.0446
_diffrn_reflns_limit_h_max 23
_diffrn_reflns_limit_h_min -23
_diffrn_reflns_limit_k_max 23
_diffrn_reflns_limit_k_min -23
_diffrn_reflns_limit_l_max 8
_diffrn_reflns_limit_l_min -8
_diffrn_reflns_number 19895
_diffrn_reflns_theta_full 28.27
_diffrn_reflns_theta_max 28.27
_diffrn_reflns_theta_min 3.51
_exptl_absorpt_coefficient_mu 19.663
_exptl_absorpt_correction_T_max 1.00000
_exptl_absorpt_correction_T_min 0.30311
_exptl_absorpt_correction_type multi-scan
_exptl_absorpt_process_details
;
'Wed Jul 17 08:54:07 2013'
;
_exptl_crystal_colour
;
'Wed Jul 17 08:54:07 2013'
;
_exptl_crystal_density_diffrn 4.809
_exptl_crystal_density_method 'not measured'
_exptl_crystal_description
;
'Wed Jul 17 08:54:07 2013'
;
_exptl_crystal_F_000 2112
_exptl_crystal_size_max 0.7
_exptl_crystal_size_mid 0.6
_exptl_crystal_size_min 0.4
_refine_diff_density_max 3.201
_refine_diff_density_min -1.998
_refine_diff_density_rms 0.364
_refine_ls_extinction_method none
_refine_ls_goodness_of_fit_ref 1.140
_refine_ls_matrix_type full
_refine_ls_number_parameters 95
_refine_ls_number_reflns 1506
_refine_ls_number_restraints 54
_refine_ls_restrained_S_all 1.124
_refine_ls_R_factor_all 0.0914
_refine_ls_R_factor_gt 0.0414
_refine_ls_shift/su_max 0.000
_refine_ls_shift/su_mean 0.000
_refine_ls_structure_factor_coef Fsqd
_refine_ls_weighting_details 'calc w=1/[\s^2^(Fo^2^)+(0.0509P)^2^+0.3353P] where P=(Fo^2^+2Fc^2^)/3'
_refine_ls_weighting_scheme calc
_refine_ls_wR_factor_gt 0.1117
_refine_ls_wR_factor_ref 0.1435
_reflns_number_gt 512
_reflns_number_total 1506
_reflns_threshold_expression >2sigma(I)
_cod_data_source_file c5ce02040a2.cif
_cod_data_source_block Mo9Nd2O36Th3
_cod_depositor_comments
;
The following automatic conversions were performed:

'_symmetry_cell_setting' value 'Hexagonal' changed to 'hexagonal'
according to
/usr/data/users/saulius/crontab/automatic-downloads/rss-feeds/RSC/lib/dictionaries/cif_core.dic
dictionary named 'cif_core.dic' version 2.4.2 from 2011-04-26.

Automatic conversion script
Id: cif_fix_values 4268 2015-11-12 08:31:59Z antanas 

 Adding full bibliography for 7223242--7223245.cif.
;
_cod_database_code 7223244

loop_
_symmetry_equiv_pos_as_xyz
'x, y, z'
'-y, x-y, z'
'-x+y, -x, z'
'-x, -y, z+1/2'
'y, -x+y, z+1/2'
'x-y, x, z+1/2'
'-x, -y, -z'
'y, -x+y, -z'
'x-y, x, -z'
'x, y, -z-1/2'
'-y, x-y, -z-1/2'
'-x+y, -x, -z-1/2'

loop_
_atom_site_label
_atom_site_type_symbol
_atom_site_fract_x
_atom_site_fract_y
_atom_site_fract_z
_atom_site_U_iso_or_equiv
_atom_site_adp_type
_atom_site_occupancy
_atom_site_symmetry_multiplicity
_atom_site_calc_flag
_atom_site_refinement_flags
Nd1 Nd 0.0000 0.0000 0.5000 0.0233(14) Uani 0.672(10) 6 d SP
Nd2 Nd 0.6667 0.3333 0.5023(6) 0.0242(8) Uani 0.683(6) 3 d SP
Th1 Th 0.33347(7) 0.00030(7) 0.7500 0.0145(2) Uani 1 2 d S
Mo1 Mo 0.59974(15) 0.10199(15) 0.7500 0.0181(5) Uani 1 2 d S
Mo2 Mo -0.23156(14) -0.16485(15) 0.2500 0.0151(5) Uani 1 2 d S
Mo3 Mo 0.43546(16) 0.16935(14) 0.2500 0.0168(5) Uani 1 2 d S
O1 O -0.2482(10) -0.2285(9) 0.473(3) 0.043(4) Uani 1 1 d U
O2 O 0.4228(10) 0.1103(9) 0.487(2) 0.043(4) Uani 1 1 d U
O3 O -0.3044(10) -0.1244(11) 0.2500 0.020(4) Uani 1 2 d SU
O4 O 0.4873(13) 0.0305(13) 0.7500 0.035(5) Uani 1 2 d SU
O5 O 0.6476(10) 0.0867(11) 0.525(2) 0.051(4) Uani 1 1 d U
O6 O 0.3634(13) 0.2082(13) 0.2500 0.039(5) Uani 1 2 d SU
O7 O -0.1245(14) -0.0809(16) 0.2500 0.053(6) Uani 1 2 d SU
O8 O 0.6225(14) 0.2150(13) 0.7500 0.041(5) Uani 1 2 d SU
O9 O 0.5471(12) 0.2602(13) 0.2500 0.035(5) Uani 1 2 d SU

loop_
_atom_site_aniso_label
_atom_site_aniso_U_11
_atom_site_aniso_U_22
_atom_site_aniso_U_33
_atom_site_aniso_U_23
_atom_site_aniso_U_13
_atom_site_aniso_U_12
Nd1 0.0080(13) 0.0080(13) 0.054(3) 0.000 0.000 0.0040(7)
Nd2 0.0098(8) 0.0098(8) 0.0530(18) 0.000 0.000 0.0049(4)
Th1 0.0170(5) 0.0148(5) 0.0124(3) 0.000 0.000 0.0085(5)
Mo1 0.0173(12) 0.0177(12) 0.0189(11) 0.000 0.000 0.0084(11)
Mo2 0.0120(10) 0.0208(12) 0.0141(11) 0.000 0.000 0.0094(10)
Mo3 0.0222(12) 0.0160(12) 0.0149(12) 0.000 0.000 0.0117(11)
O1 0.043(4) 0.043(4) 0.043(4) 0.0018(10) 0.0002(10) 0.022(2)
O2 0.043(4) 0.044(4) 0.043(4) 0.0016(10) -0.0001(10) 0.022(2)
O3 0.020(4) 0.020(4) 0.021(4) 0.000 0.000 0.011(2)
O4 0.035(5) 0.035(5) 0.036(5) 0.000 0.000 0.018(3)
O5 0.051(4) 0.051(4) 0.051(4) -0.0015(10) 0.0016(10) 0.025(2)
O6 0.039(5) 0.039(5) 0.039(5) 0.000 0.000 0.020(3)
O7 0.053(6) 0.053(6) 0.054(6) 0.000 0.000 0.027(3)
O8 0.040(6) 0.041(6) 0.041(6) 0.000 0.000 0.020(3)
O9 0.035(5) 0.035(5) 0.036(5) 0.000 0.000 0.018(3)

loop_
_atom_type_symbol
_atom_type_description
_atom_type_scat_dispersion_real
_atom_type_scat_dispersion_imag
_atom_type_scat_source
O O 0.0106 0.0060 'International Tables Vol C Tables 4.2.6.8 and 6.1.1.4'
Nd Nd -0.1943 3.0179 'International Tables Vol C Tables 4.2.6.8 and 6.1.1.4'
Mo Mo -1.6832 0.6857 'International Tables Vol C Tables 4.2.6.8 and 6.1.1.4'
Th Th -7.2400 8.8979 'International Tables Vol C Tables 4.2.6.8 and 6.1.1.4'

loop_
_geom_angle_atom_site_label_1
_geom_angle_atom_site_label_2
_geom_angle_atom_site_label_3
_geom_angle
_geom_angle_site_symmetry_1
_geom_angle_site_symmetry_3
O7 Nd1 O7 179.998(1) 9_556 3
O7 Nd1 O7 84.3(5) 9_556 8_556
O7 Nd1 O7 95.7(5) 3 8_556
O7 Nd1 O7 95.7(5) 9_556 .
O7 Nd1 O7 84.3(5) 3 .
O7 Nd1 O7 95.7(5) 8_556 .
O7 Nd1 O7 84.3(5) 9_556 7_556
O7 Nd1 O7 95.7(5) 3 7_556
O7 Nd1 O7 84.3(5) 8_556 7_556
O7 Nd1 O7 179.998(1) . 7_556
O7 Nd1 O7 95.7(5) 9_556 2
O7 Nd1 O7 84.3(5) 3 2
O7 Nd1 O7 179.999(1) 8_556 2
O7 Nd1 O7 84.3(5) . 2
O7 Nd1 O7 95.7(5) 7_556 2
O7 Nd1 Nd1 50.8(3) 9_556 4
O7 Nd1 Nd1 129.2(3) 3 4
O7 Nd1 Nd1 50.8(3) 8_556 4
O7 Nd1 Nd1 129.2(3) . 4
O7 Nd1 Nd1 50.8(3) 7_556 4
O7 Nd1 Nd1 129.2(3) 2 4
O7 Nd1 Nd1 129.2(3) 9_556 4_554
O7 Nd1 Nd1 50.8(3) 3 4_554
O7 Nd1 Nd1 129.2(3) 8_556 4_554
O7 Nd1 Nd1 50.8(3) . 4_554
O7 Nd1 Nd1 129.2(3) 7_556 4_554
O7 Nd1 Nd1 50.8(3) 2 4_554
Nd1 Nd1 Nd1 180.0 4 4_554
O8 Nd2 O8 82.4(5) 2_655 .
O8 Nd2 O8 82.4(5) 2_655 3_665
O8 Nd2 O8 82.4(5) . 3_665
O8 Nd2 O9 98.4(6) 2_655 2_655
O8 Nd2 O9 97.4(6) . 2_655
O8 Nd2 O9 179.2(8) 3_665 2_655
O8 Nd2 O9 179.2(8) 2_655 .
O8 Nd2 O9 98.4(6) . .
O8 Nd2 O9 97.4(6) 3_665 .
O9 Nd2 O9 81.9(5) 2_655 .
O8 Nd2 O9 97.4(6) 2_655 3_665
O8 Nd2 O9 179.2(8) . 3_665
O8 Nd2 O9 98.4(6) 3_665 3_665
O9 Nd2 O9 81.9(5) 2_655 3_665
O9 Nd2 O9 81.9(5) . 3_665
O8 Nd2 Nd2 49.5(3) 2_655 10_557
O8 Nd2 Nd2 49.5(3) . 10_557
O8 Nd2 Nd2 49.5(3) 3_665 10_557
O9 Nd2 Nd2 130.8(3) 2_655 10_557
O9 Nd2 Nd2 130.8(3) . 10_557
O9 Nd2 Nd2 130.8(3) 3_665 10_557
O8 Nd2 Nd2 130.5(3) 2_655 10_556
O8 Nd2 Nd2 130.5(3) . 10_556
O8 Nd2 Nd2 130.5(3) 3_665 10_556
O9 Nd2 Nd2 49.2(3) 2_655 10_556
O9 Nd2 Nd2 49.2(3) . 10_556
O9 Nd2 Nd2 49.2(3) 3_665 10_556
Nd2 Nd2 Nd2 180.0 10_557 10_556
O2 Th1 O2 85.7(7) 10_557 .
O2 Th1 O1 138.0(5) 10_557 2
O2 Th1 O1 76.7(5) . 2
O2 Th1 O1 76.7(5) 10_557 11_557
O2 Th1 O1 138.0(5) . 11_557
O1 Th1 O1 91.5(7) 2 11_557
O2 Th1 O5 138.1(6) 10_557 7_656
O2 Th1 O5 77.4(5) . 7_656
O1 Th1 O5 74.5(5) 2 7_656
O1 Th1 O5 138.5(5) 11_557 7_656
O2 Th1 O5 77.4(5) 10_557 4_655
O2 Th1 O5 138.1(6) . 4_655
O1 Th1 O5 138.5(5) 2 4_655
O1 Th1 O5 74.5(5) 11_557 4_655
O5 Th1 O5 90.3(7) 7_656 4_655
O2 Th1 O3 68.5(4) 10_557 7_556
O2 Th1 O3 68.5(4) . 7_556
O1 Th1 O3 69.6(4) 2 7_556
O1 Th1 O3 69.6(4) 11_557 7_556
O5 Th1 O3 134.9(4) 7_656 7_556
O5 Th1 O3 134.9(4) 4_655 7_556
O2 Th1 O4 68.2(5) 10_557 .
O2 Th1 O4 68.2(5) . .
O1 Th1 O4 134.3(4) 2 .
O1 Th1 O4 134.3(4) 11_557 .
O5 Th1 O4 70.0(5) 7_656 .
O5 Th1 O4 70.0(5) 4_655 .
O3 Th1 O4 119.6(7) 7_556 .
O2 Th1 O6 137.2(3) 10_557 8_556
O2 Th1 O6 137.2(3) . 8_556
O1 Th1 O6 69.7(4) 2 8_556
O1 Th1 O6 69.7(4) 11_557 8_556
O5 Th1 O6 68.8(5) 7_656 8_556
O5 Th1 O6 68.8(5) 4_655 8_556
O3 Th1 O6 120.3(7) 7_556 8_556
O4 Th1 O6 120.1(7) . 8_556
O5 Mo1 O5 109.2(10) . 10_557
O5 Mo1 O4 110.7(6) . .
O5 Mo1 O4 110.7(6) 10_557 .
O5 Mo1 O8 108.1(7) . .
O5 Mo1 O8 108.1(7) 10_557 .
O4 Mo1 O8 109.9(10) . .
O1 Mo2 O1 108.6(10) 10_556 .
O1 Mo2 O7 108.4(7) 10_556 .
O1 Mo2 O7 108.4(7) . .
O1 Mo2 O3 110.1(5) 10_556 .
O1 Mo2 O3 110.1(5) . .
O7 Mo2 O3 111.2(10) . .
O6 Mo3 O2 109.5(6) . 10_556
O6 Mo3 O2 109.5(6) . .
O2 Mo3 O2 115.1(9) 10_556 .
O6 Mo3 O9 109.9(10) . .
O2 Mo3 O9 106.4(6) 10_556 .
O2 Mo3 O9 106.4(6) . .
Mo2 O1 Th1 156.2(8) . 3
Mo3 O2 Th1 152.1(9) . .
Mo2 O3 Th1 150.9(9) . 7_556
Mo1 O4 Th1 151.8(11) . .
Mo1 O5 Th1 154.7(9) . 7_656
Mo3 O6 Th1 150.7(11) . 9_556
Mo2 O7 Nd1 140.0(4) . 4_554
Mo2 O7 Nd1 140.0(4) . .
Nd1 O7 Nd1 78.4(6) 4_554 .
Mo1 O8 Nd2 138.3(4) . 10_557
Mo1 O8 Nd2 138.3(4) . .
Nd2 O8 Nd2 81.0(6) 10_557 .
Mo3 O9 Nd2 137.6(4) . .
Mo3 O9 Nd2 137.6(4) . 10_556
Nd2 O9 Nd2 81.6(6) . 10_556

loop_
_geom_bond_atom_site_label_1
_geom_bond_atom_site_label_2
_geom_bond_distance
_geom_bond_site_symmetry_2
Nd1 O7 2.480(17) 9_556
Nd1 O7 2.480(17) 3
Nd1 O7 2.480(17) 8_556
Nd1 O7 2.480(17) .
Nd1 O7 2.480(17) 7_556
Nd1 O7 2.480(17) 2
Nd1 Nd1 3.1356(5) 4
Nd1 Nd1 3.1356(5) 4_554
Nd2 O8 2.391(15) 2_655
Nd2 O8 2.391(15) .
Nd2 O8 2.391(15) 3_665
Nd2 O9 2.421(14) 2_655
Nd2 O9 2.421(15) .
Nd2 O9 2.422(14) 3_665
Nd2 Nd2 3.106(7) 10_557
Nd2 Nd2 3.165(7) 10_556
Th1 O2 2.424(14) 10_557
Th1 O2 2.424(14) .
Th1 O1 2.428(15) 2
Th1 O1 2.428(15) 11_557
Th1 O5 2.435(16) 7_656
Th1 O5 2.435(16) 4_655
Th1 O3 2.474(16) 7_556
Th1 O4 2.48(2) .
Th1 O6 2.51(2) 8_556
Mo1 O5 1.730(15) .
Mo1 O5 1.730(15) 10_557
Mo1 O4 1.73(2) .
Mo1 O8 1.82(2) .
Mo2 O1 1.721(15) 10_556
Mo2 O1 1.721(15) .
Mo2 O7 1.71(2) .
Mo2 O3 1.746(16) .
Mo3 O6 1.71(2) .
Mo3 O2 1.762(14) 10_556
Mo3 O2 1.762(14) .
Mo3 O9 1.806(19) .
O1 Th1 2.428(15) 3
O3 Th1 2.473(16) 7_556
O5 Th1 2.435(16) 7_656
O6 Th1 2.51(2) 9_556
O7 Nd1 2.480(17) 4_554
O8 Nd2 2.391(15) 10_557
O9 Nd2 2.422(14) 10_556
